data_1503197
loop_
_publ_author_name
'Miege, Fr\'ed\'eric'
'Meyer, Christophe'
'Cossy, Janine'

_publ_section_title
;
 Synthesis of 3-oxa- and 3-azabicyclo[4.1.0]heptanes by gold-catalyzed
 cycloisomerization of cyclopropenes.
;
_journal_issue 18
_journal_name_full 'Organic letters'
_journal_page_first 4144
_journal_page_last 4147
_journal_paper_doi 10.1021/ol101741f
_journal_volume 12
_journal_year 2010
_chemical_formula_moiety 'C17 H19 N O5'
_chemical_formula_sum 'C17 H19 N O5'
_chemical_formula_weight 317.33
_chemical_name_systematic
;
 ?
;
_space_group_IT_number 61
_symmetry_cell_setting orthorhombic
_symmetry_space_group_name_Hall '-P 2bc 2ac'
_symmetry_space_group_name_H-M 'P c a b'
_atom_sites_solution_hydrogens geom
_atom_sites_solution_primary direct
_atom_sites_solution_secondary difmap
_audit_creation_method SHELXL-97
_cell_angle_alpha 90.00
_cell_angle_beta 90.00
_cell_angle_gamma 90.00
_cell_formula_units_Z 8
_cell_length_a 8.2353(5)
_cell_length_b 13.2297(16)
_cell_length_c 28.508(3)
_cell_measurement_reflns_used 90
_cell_measurement_temperature 200(2)
_cell_measurement_theta_max 19
_cell_measurement_theta_min 3
_cell_volume 3106.0(5)
_computing_cell_refinement 'Dirax/lsq (Duisenberg & Schreurs, 1989-2000)'
_computing_data_collection 'Collect (Nonius BV, 1997-2000)'
_computing_data_reduction 'EvalCCD (Duisenberg & Schreurs 1990-2000)'
_computing_molecular_graphics 'DIAMOND (Brandenburg, 1999)'
_computing_publication_material 'SHELXL-97 (Sheldrick, 2008)'
_computing_structure_refinement 'SHELXL-97 (Sheldrick, 2008)'
_computing_structure_solution 'SIR92 (Giacovazzo et al, 1993)'
_diffrn_ambient_temperature 200(2)
_diffrn_detector_area_resol_mean 9
_diffrn_measured_fraction_theta_full 0.986
_diffrn_measured_fraction_theta_max 0.986
_diffrn_measurement_device '95mm CCD camera on \k-goniostat'
_diffrn_measurement_device_type KappaCCD
_diffrn_measurement_method CCD
_diffrn_radiation_monochromator 'horizontally mounted graphite crystal'
_diffrn_radiation_source 'fine-focus sealed tube'
_diffrn_radiation_type MoK\a
_diffrn_radiation_wavelength 0.71073
_diffrn_reflns_av_R_equivalents 0.0873
_diffrn_reflns_av_sigmaI/netI 0.0740
_diffrn_reflns_limit_h_max 11
_diffrn_reflns_limit_h_min -11
_diffrn_reflns_limit_k_max 14
_diffrn_reflns_limit_k_min -18
_diffrn_reflns_limit_l_max 40
_diffrn_reflns_limit_l_min -40
_diffrn_reflns_number 25066
_diffrn_reflns_theta_full 30.01
_diffrn_reflns_theta_max 30.01
_diffrn_reflns_theta_min 2.86
_diffrn_standards_decay_% 0
_diffrn_standards_number 0
_exptl_absorpt_coefficient_mu 0.100
_exptl_absorpt_correction_T_max 0.988
_exptl_absorpt_correction_T_min 0.611
_exptl_absorpt_correction_type multi-scan
_exptl_absorpt_process_details
; 
R.H. Blessing, Acta Cryst. (1995), A51, 33-38
;
_exptl_crystal_colour colourless
_exptl_crystal_density_diffrn 1.357
_exptl_crystal_density_meas ?
_exptl_crystal_density_method 'not measured'
_exptl_crystal_description bar
_exptl_crystal_F_000 1344
_exptl_crystal_size_max 0.3
_exptl_crystal_size_mid 0.1
_exptl_crystal_size_min 0.1
_refine_diff_density_max 0.365
_refine_diff_density_min -0.307
_refine_diff_density_rms 0.068
_refine_ls_extinction_method none
_refine_ls_goodness_of_fit_ref 1.018
_refine_ls_hydrogen_treatment constr
_refine_ls_matrix_type full
_refine_ls_number_parameters 210
_refine_ls_number_reflns 4467
_refine_ls_number_restraints 0
_refine_ls_restrained_S_all 1.018
_refine_ls_R_factor_all 0.1494
_refine_ls_R_factor_gt 0.0731
_refine_ls_shift/su_max 0.000
_refine_ls_shift/su_mean 0.000
_refine_ls_structure_factor_coef Fsqd
_refine_ls_weighting_details 'calc w=1/[\s^2^(Fo^2^)+(0.1251P)^2^+0.1121P] where P=(Fo^2^+2Fc^2^)/3'
_refine_ls_weighting_scheme calc
_refine_ls_wR_factor_gt 0.1882
_refine_ls_wR_factor_ref 0.2253
_reflns_number_gt 2349
_reflns_number_total 4467
_reflns_threshold_expression >2\s(I)
_cod_data_source_file ol101741f_si_002.cif
_cod_data_source_block fm532
_cod_depositor_comments
;
The following automatic conversions were performed:

'_exptl_crystal_density_meas' value 'not measured' was changed to '?'
- the value is perceived as not measured.

Automatic conversion script
Id: cif_fix_values 3008 2015-01-20 13:52:24Z robertas 
;
_cod_original_cell_volume 3105.9(5)
_cod_database_code 1503197

loop_
_symmetry_equiv_pos_as_xyz
'x, y, z'
'-x, -y+1/2, z+1/2'
'x+1/2, -y, -z+1/2'
'-x+1/2, y+1/2, -z'
'-x, -y, -z'
'x, y-1/2, -z-1/2'
'-x-1/2, y, z-1/2'
'x-1/2, -y-1/2, z'

loop_
_atom_site_label
_atom_site_type_symbol
_atom_site_fract_x
_atom_site_fract_y
_atom_site_fract_z
_atom_site_U_iso_or_equiv
_atom_site_adp_type
_atom_site_occupancy
_atom_site_symmetry_multiplicity
_atom_site_calc_flag
_atom_site_refinement_flags
O1 O 0.1996(3) 0.47293(16) -0.02436(8) 0.0806(7) Uani 1 1 d .
O2 O 0.2867(3) 0.58297(14) 0.02398(7) 0.0688(6) Uani 1 1 d .
O3 O 0.6324(2) 0.20821(13) 0.15779(7) 0.0643(6) Uani 1 1 d .
O4 O 0.5333(2) 0.09783(12) 0.10571(6) 0.0461(5) Uani 1 1 d .
O5 O 0.33262(18) 0.01743(12) 0.18091(6) 0.0453(4) Uani 1 1 d .
N1 N 0.2742(3) 0.49682(16) 0.01085(7) 0.0488(5) Uani 1 1 d .
C1 C 0.3537(3) 0.41679(17) 0.03786(7) 0.0361(5) Uani 1 1 d .
C2 C 0.3266(3) 0.31824(17) 0.02594(8) 0.0387(5) Uani 1 1 d .
H2 H 0.2624 0.3020 0.0002 0.046 Uiso 1 1 calc R
C3 C 0.4498(3) 0.44438(17) 0.07521(8) 0.0397(5) Uani 1 1 d .
H3 H 0.4676 0.5122 0.0821 0.048 Uiso 1 1 calc R
C4 C 0.3960(3) 0.24350(18) 0.05277(8) 0.0383(5) Uani 1 1 d .
H4 H 0.3796 0.1759 0.0451 0.046 Uiso 1 1 calc R
C5 C 0.5190(3) 0.36962(17) 0.10210(8) 0.0389(5) Uani 1 1 d .
H5 H 0.5847 0.3864 0.1275 0.047 Uiso 1 1 calc R
C6 C 0.4904(3) 0.26903(17) 0.09116(8) 0.0350(5) Uani 1 1 d .
C7 C 0.5602(3) 0.18968(18) 0.12238(9) 0.0409(6) Uani 1 1 d .
C8 C 0.5792(3) 0.01140(17) 0.13323(9) 0.0445(6) Uani 1 1 d .
H8A H 0.6425 0.0329 0.1601 0.053 Uiso 1 1 calc R
H8B H 0.6454 -0.0339 0.1145 0.053 Uiso 1 1 calc R
C9 C 0.4276(3) -0.04306(16) 0.14958(7) 0.0363(5) Uani 1 1 d .
H9 H 0.3608 -0.0561 0.1218 0.044 Uiso 1 1 calc R
C10 C 0.4688(2) -0.14361(17) 0.17081(8) 0.0342(5) Uani 1 1 d .
C11 C 0.4136(3) 0.0418(2) 0.22376(9) 0.0496(7) Uani 1 1 d .
H11A H 0.3391 0.0781 0.2440 0.059 Uiso 1 1 calc R
H11B H 0.5042 0.0863 0.2170 0.059 Uiso 1 1 calc R
C12 C 0.5056(3) -0.14218(18) 0.22149(8) 0.0405(6) Uani 1 1 d .
H12 H 0.6011 -0.1812 0.2311 0.049 Uiso 1 1 calc R
C13 C 0.4745(3) -0.0482(2) 0.24888(8) 0.0478(6) Uani 1 1 d .
H13 H 0.5528 -0.0343 0.2740 0.057 Uiso 1 1 calc R
C14 C 0.3708(3) -0.1379(2) 0.25632(9) 0.0558(7) Uani 1 1 d .
H14A H 0.2605 -0.1356 0.2444 0.067 Uiso 1 1 calc R
H14B H 0.3841 -0.1752 0.2854 0.067 Uiso 1 1 calc R
C15 C 0.4710(3) -0.22836(18) 0.14464(8) 0.0411(6) Uani 1 1 d .
C16 C 0.4393(4) -0.2297(2) 0.09282(8) 0.0589(8) Uani 1 1 d .
H16A H 0.4303 -0.1616 0.0815 0.088 Uiso 1 1 calc R
H16B H 0.3399 -0.2653 0.0867 0.088 Uiso 1 1 calc R
H16C H 0.5273 -0.2631 0.0771 0.088 Uiso 1 1 calc R
C17 C 0.4998(3) -0.3297(2) 0.16556(9) 0.0523(7) Uani 1 1 d .
H17A H 0.5178 -0.3228 0.1987 0.078 Uiso 1 1 calc R
H17B H 0.5935 -0.3600 0.1513 0.078 Uiso 1 1 calc R
H17C H 0.4067 -0.3719 0.1603 0.078 Uiso 1 1 calc R

loop_
_atom_site_aniso_label
_atom_site_aniso_U_11
_atom_site_aniso_U_22
_atom_site_aniso_U_33
_atom_site_aniso_U_23
_atom_site_aniso_U_13
_atom_site_aniso_U_12
O1 0.1146(18) 0.0672(14) 0.0600(14) 0.0057(10) -0.0449(13) -0.0011(12)
O2 0.1155(17) 0.0402(11) 0.0508(12) 0.0014(9) -0.0190(11) 0.0101(10)
O3 0.0750(13) 0.0527(11) 0.0651(13) 0.0096(9) -0.0334(11) -0.0070(9)
O4 0.0651(11) 0.0372(10) 0.0359(9) 0.0064(7) -0.0005(8) 0.0000(7)
O5 0.0434(9) 0.0518(10) 0.0406(9) -0.0095(8) -0.0018(7) 0.0058(7)
N1 0.0638(13) 0.0487(13) 0.0340(11) 0.0031(9) -0.0044(10) 0.0025(10)
C1 0.0431(12) 0.0413(13) 0.0240(10) 0.0008(9) 0.0030(9) 0.0022(10)
C2 0.0445(13) 0.0438(13) 0.0279(11) -0.0029(9) -0.0020(9) -0.0051(10)
C3 0.0525(14) 0.0334(12) 0.0330(12) -0.0043(9) 0.0003(10) -0.0029(10)
C4 0.0450(13) 0.0363(12) 0.0336(11) -0.0049(9) 0.0027(10) -0.0050(10)
C5 0.0436(13) 0.0408(14) 0.0322(11) -0.0038(10) -0.0049(10) -0.0027(10)
C6 0.0354(12) 0.0388(13) 0.0308(11) 0.0001(9) 0.0007(9) 0.0003(9)
C7 0.0379(13) 0.0433(14) 0.0416(13) 0.0036(10) -0.0017(10) -0.0021(10)
C8 0.0512(14) 0.0396(13) 0.0426(13) 0.0072(11) 0.0065(11) 0.0046(11)
C9 0.0439(13) 0.0384(12) 0.0265(10) -0.0018(9) -0.0018(9) 0.0027(10)
C10 0.0341(12) 0.0376(12) 0.0310(11) 0.0029(9) 0.0033(9) 0.0008(9)
C11 0.0462(14) 0.0600(17) 0.0426(14) -0.0197(12) 0.0002(11) 0.0017(12)
C12 0.0392(13) 0.0512(15) 0.0311(12) 0.0031(10) -0.0044(9) -0.0068(10)
C13 0.0471(14) 0.0664(17) 0.0299(12) -0.0081(11) -0.0006(10) -0.0077(12)
C14 0.0589(17) 0.0746(19) 0.0340(13) 0.0003(12) 0.0077(12) -0.0118(14)
C15 0.0458(13) 0.0422(14) 0.0353(12) 0.0023(10) -0.0012(10) -0.0003(10)
C16 0.080(2) 0.0648(18) 0.0321(13) -0.0085(12) -0.0062(13) 0.0120(15)
C17 0.0673(17) 0.0446(15) 0.0450(15) 0.0003(11) -0.0027(13) -0.0027(13)

loop_
_atom_type_symbol
_atom_type_description
_atom_type_scat_dispersion_real
_atom_type_scat_dispersion_imag
_atom_type_scat_source
C C 0.0033 0.0016 'International Tables Vol C Tables 4.2.6.8 and 6.1.1.4'
H H 0.0000 0.0000 'International Tables Vol C Tables 4.2.6.8 and 6.1.1.4'
N N 0.0061 0.0033 'International Tables Vol C Tables 4.2.6.8 and 6.1.1.4'
O O 0.0106 0.0060 'International Tables Vol C Tables 4.2.6.8 and 6.1.1.4'

loop_
_geom_angle_atom_site_label_1
_geom_angle_atom_site_label_2
_geom_angle_atom_site_label_3
_geom_angle
C7 O4 C8 119.36(19)
C11 O5 C9 113.87(16)
O2 N1 O1 123.0(2)
O2 N1 C1 118.9(2)
O1 N1 C1 118.1(2)
C2 C1 C3 122.7(2)
C2 C1 N1 119.1(2)
C3 C1 N1 118.2(2)
C1 C2 C4 118.7(2)
C1 C2 H2 120.7
C4 C2 H2 120.7
C1 C3 C5 118.6(2)
C1 C3 H3 120.7
C5 C3 H3 120.7
C2 C4 C6 119.9(2)
C2 C4 H4 120.1
C6 C4 H4 120.1
C3 C5 C6 119.6(2)
C3 C5 H5 120.2
C6 C5 H5 120.2
C4 C6 C5 120.5(2)
C4 C6 C7 121.1(2)
C5 C6 C7 118.4(2)
O3 C7 O4 125.0(2)
O3 C7 C6 123.4(2)
O4 C7 C6 111.5(2)
O4 C8 C9 109.24(18)
O4 C8 H8A 109.8
C9 C8 H8A 109.8
O4 C8 H8B 109.8
C9 C8 H8B 109.8
H8A C8 H8B 108.3
O5 C9 C10 111.56(17)
O5 C9 C8 112.10(18)
C10 C9 C8 111.05(18)
O5 C9 H9 107.3
C10 C9 H9 107.3
C8 C9 H9 107.3
C15 C10 C12 123.4(2)
C15 C10 C9 121.2(2)
C12 C10 C9 115.46(19)
O5 C11 C13 113.0(2)
O5 C11 H11A 109.0
C13 C11 H11A 109.0
O5 C11 H11B 109.0
C13 C11 H11B 109.0
H11A C11 H11B 107.8
C10 C12 C14 120.0(2)
C10 C12 C13 119.2(2)
C14 C12 C13 59.45(17)
C10 C12 H12 115.5
C14 C12 H12 115.5
C13 C12 H12 115.5
C14 C13 C11 121.4(2)
C14 C13 C12 60.27(17)
C11 C13 C12 118.5(2)
C14 C13 H13 115.2
C11 C13 H13 115.2
C12 C13 H13 115.2
C13 C14 C12 60.28(16)
C13 C14 H14A 117.7
C12 C14 H14A 117.7
C13 C14 H14B 117.7
C12 C14 H14B 117.7
H14A C14 H14B 114.9
C10 C15 C17 122.1(2)
C10 C15 C16 123.6(2)
C17 C15 C16 114.3(2)
C15 C16 H16A 109.5
C15 C16 H16B 109.5
H16A C16 H16B 109.5
C15 C16 H16C 109.5
H16A C16 H16C 109.5
H16B C16 H16C 109.5
C15 C17 H17A 109.5
C15 C17 H17B 109.5
H17A C17 H17B 109.5
C15 C17 H17C 109.5
H17A C17 H17C 109.5
H17B C17 H17C 109.5

loop_
_geom_bond_atom_site_label_1
_geom_bond_atom_site_label_2
_geom_bond_distance
O1 N1 1.219(3)
O2 N1 1.204(3)
O3 C7 1.197(3)
O4 C7 1.324(3)
O4 C8 1.437(3)
O5 C11 1.429(3)
O5 C9 1.432(3)
N1 C1 1.464(3)
C1 C2 1.366(3)
C1 C3 1.376(3)
C2 C4 1.375(3)
C2 H2 0.9300
C3 C5 1.375(3)
C3 H3 0.9300
C4 C6 1.384(3)
C4 H4 0.9300
C5 C6 1.387(3)
C5 H5 0.9300
C6 C7 1.492(3)
C8 C9 1.515(3)
C8 H8A 0.9700
C8 H8B 0.9700
C9 C10 1.501(3)
C9 H9 0.9800
C10 C15 1.347(3)
C10 C12 1.476(3)
C11 C13 1.477(4)
C11 H11A 0.9700
C11 H11B 0.9700
C12 C14 1.490(3)
C12 C13 1.491(3)
C12 H12 0.9800
C13 C14 1.478(4)
C13 H13 0.9800
C14 H14A 0.9700
C14 H14B 0.9700
C15 C17 1.487(4)
C15 C16 1.500(3)
C16 H16A 0.9600
C16 H16B 0.9600
C16 H16C 0.9600
C17 H17A 0.9600
C17 H17B 0.9600
C17 H17C 0.9600
